data_7044979
loop_
_publ_author_name
'Luo, Li-Lin'
'Qu, Xiang-Long'
'Li, Zheng'
'Li, Xia'
'Sun, Hao-Ling'

_publ_section_title
;
 Isostructural lanthanide-based metal-organic frameworks: structure,
 photoluminescence and magnetic properties.
;
_journal_issue 3
_journal_name_full 'Dalton transactions (Cambridge, England : 2003)'
_journal_page_first 925
_journal_page_last 934
_journal_paper_doi 10.1039/c7dt04024e
_journal_volume 47
_journal_year 2018
_chemical_formula_sum 'C27 H16 Dy N2 O7'
_chemical_formula_weight 642.92
_space_group_crystal_system monoclinic
_space_group_IT_number 14
_space_group_name_Hall '-P 2yn'
_space_group_name_H-M_alt 'P 1 21/n 1'
_symmetry_space_group_name_Hall '-P 2yn'
_symmetry_space_group_name_H-M 'P 1 21/n 1'
_atom_sites_solution_hydrogens geom
_audit_creation_method SHELXL-2013
_audit_update_record
;
2017-10-20 deposited with the CCDC.
2017-12-07 downloaded from the CCDC.
;
_cell_angle_alpha 90
_cell_angle_beta 105.5706(16)
_cell_angle_gamma 90
_cell_formula_units_Z 4
_cell_length_a 9.5712(5)
_cell_length_b 16.8671(9)
_cell_length_c 15.0395(8)
_cell_measurement_reflns_used 9900
_cell_measurement_temperature 296(2)
_cell_measurement_theta_max 26.67
_cell_measurement_theta_min 3.06
_cell_volume 2338.8(2)
_computing_cell_refinement 'Bruker SAINT'
_computing_data_collection 'Bruker APEX2'
_computing_data_reduction 'Bruker SAINT'
_computing_molecular_graphics 'Bruker SHELXTL'
_computing_publication_material 'Bruker SHELXTL'
_computing_structure_refinement 'SHELXL-2013 (Sheldrick, 2013)'
_computing_structure_solution 'SHELXS-97 (Sheldrick 2008)'
_diffrn_ambient_temperature 296(2)
_diffrn_measured_fraction_theta_full 0.998
_diffrn_measured_fraction_theta_max 0.998
_diffrn_measurement_device_type 'Bruker APEX-II CCD'
_diffrn_measurement_method '\f and \w scans'
_diffrn_radiation_type MoK\a
_diffrn_radiation_wavelength 0.71073
_diffrn_reflns_av_R_equivalents 0.1005
_diffrn_reflns_av_unetI/netI 0.0611
_diffrn_reflns_Laue_measured_fraction_full 0.998
_diffrn_reflns_Laue_measured_fraction_max 0.998
_diffrn_reflns_limit_h_max 12
_diffrn_reflns_limit_h_min -12
_diffrn_reflns_limit_k_max 21
_diffrn_reflns_limit_k_min -21
_diffrn_reflns_limit_l_max 19
_diffrn_reflns_limit_l_min -19
_diffrn_reflns_number 33472
_diffrn_reflns_point_group_measured_fraction_full 0.998
_diffrn_reflns_point_group_measured_fraction_max 0.998
_diffrn_reflns_theta_full 25.242
_diffrn_reflns_theta_max 27.526
_diffrn_reflns_theta_min 3.061
_exptl_absorpt_coefficient_mu 3.247
_exptl_absorpt_correction_T_max 0.749
_exptl_absorpt_correction_T_min 0.695
_exptl_absorpt_correction_type multi-scan
_exptl_absorpt_process_details sadabs
_exptl_crystal_density_diffrn 1.826
_exptl_crystal_description rod
_exptl_crystal_F_000 1256
_exptl_crystal_size_max 0.387
_exptl_crystal_size_mid 0.096
_exptl_crystal_size_min 0.089
_refine_diff_density_max 2.145
_refine_diff_density_min -0.940
_refine_diff_density_rms 0.156
_refine_ls_extinction_method none
_refine_ls_goodness_of_fit_ref 0.994
_refine_ls_hydrogen_treatment constr
_refine_ls_matrix_type full
_refine_ls_number_parameters 334
_refine_ls_number_reflns 5381
_refine_ls_number_restraints 0
_refine_ls_restrained_S_all 0.994
_refine_ls_R_factor_all 0.0772
_refine_ls_R_factor_gt 0.0461
_refine_ls_shift/su_max 0.000
_refine_ls_shift/su_mean 0.000
_refine_ls_structure_factor_coef Fsqd
_refine_ls_weighting_details 'w=1/[\s^2^(Fo^2^)+(0.0900P)^2^+0.1783P] where P=(Fo^2^+2Fc^2^)/3'
_refine_ls_weighting_scheme calc
_refine_ls_wR_factor_gt 0.1173
_refine_ls_wR_factor_ref 0.1359
_reflns_Friedel_coverage 0.000
_reflns_number_gt 4003
_reflns_number_total 5381
_reflns_threshold_expression 'I > 2\s(I)'
_cod_data_source_file c7dt04024e2.cif
_cod_data_source_block 1
_cod_depositor_comments 'Adding full bibliography for 7044975--7044979.cif.'
_cod_database_code 7044979
_shelx_space_group_comment
; 
The symmetry employed for this shelxl refinement is uniquely defined 
by the following loop, which should always be used as a source of 
symmetry information in preference to the above space-group names. 
They are only intended as comments. 
;
_shelx_estimated_absorpt_t_min 0.366
_shelx_estimated_absorpt_t_max 0.761
_shelxl_version_number 2013-4

loop_
_space_group_symop_operation_xyz
'x, y, z'
'-x+1/2, y+1/2, -z+1/2'
'-x, -y, -z'
'x-1/2, -y-1/2, z-1/2'

loop_
_atom_site_label
_atom_site_type_symbol
_atom_site_fract_x
_atom_site_fract_y
_atom_site_fract_z
_atom_site_U_iso_or_equiv
_atom_site_adp_type
_atom_site_occupancy
_atom_site_site_symmetry_order
_atom_site_calc_flag
_atom_site_refinement_flags_posn
_atom_site_refinement_flags_adp
O4 O 0.4433(5) 0.4234(2) 0.0707(3) 0.0371(10) Uani 1 1 d . .
O5 O 0.6228(4) 0.4072(2) 0.0058(3) 0.0322(9) Uani 1 1 d . .
Dy1 Dy 0.18246(3) 0.02527(2) 0.39020(2) 0.02539(12) Uani 1 1 d . .
C1 C 0.2162(7) -0.0177(4) 0.2195(5) 0.0348(15) Uani 1 1 d . .
O2 O 0.3216(5) 0.0159(3) 0.2739(4) 0.0434(12) Uani 1 1 d . .
C2 C 0.2086(7) -0.0274(3) 0.1187(5) 0.0317(14) Uani 1 1 d . .
O1 O 0.1104(5) -0.0413(3) 0.2466(3) 0.0447(12) Uani 1 1 d . .
C5 C 0.1817(8) -0.0366(4) -0.0691(5) 0.0445(17) Uani 1 1 d . .
H5 H 0.1701 -0.0388 -0.1324 0.053 Uiso 1 1 calc R U
C3 C 0.2912(8) 0.0222(4) 0.0788(5) 0.0384(16) Uani 1 1 d . .
H3 H 0.3563 0.0579 0.1149 0.046 Uiso 1 1 calc R U
C7 C 0.1158(7) -0.0818(4) 0.0647(4) 0.0382(15) Uani 1 1 d . .
H7 H 0.0599 -0.1149 0.0909 0.046 Uiso 1 1 calc R U
C4 C 0.2750(9) 0.0175(4) -0.0154(5) 0.0423(17) Uani 1 1 d . .
C6 C 0.1064(8) -0.0870(4) -0.0278(5) 0.0477(18) Uani 1 1 d . .
H6 H 0.0474 -0.1256 -0.0632 0.057 Uiso 1 1 calc R U
N1 N -0.0764(5) 0.0792(3) 0.3180(3) 0.0334(12) Uani 1 1 d . .
N2 N 0.1662(6) 0.1568(3) 0.3067(4) 0.0360(12) Uani 1 1 d . .
C24 C -0.1956(8) 0.0415(5) 0.3242(5) 0.0480(19) Uani 1 1 d . .
H24 H -0.1860 -0.0076 0.3533 0.058 Uiso 1 1 calc R U
C15 C 0.2860(9) 0.1931(4) 0.2982(6) 0.0493(19) Uani 1 1 d . .
H15 H 0.3755 0.1698 0.3248 0.059 Uiso 1 1 calc R U
C25 C -0.0908(7) 0.1512(4) 0.2778(4) 0.0363(15) Uani 1 1 d . .
C26 C 0.0365(7) 0.1912(4) 0.2694(4) 0.0330(14) Uani 1 1 d . .
O3 O 0.3556(7) 0.0631(3) -0.0592(4) 0.0586(15) Uani 1 1 d . .
C13 C 0.2954(8) 0.1925(4) -0.0062(5) 0.0464(18) Uani 1 1 d . .
H13 H 0.2061 0.1742 -0.0013 0.056 Uiso 1 1 calc R U
C8 C 0.3895(8) 0.1409(4) -0.0338(5) 0.0410(16) Uani 1 1 d . .
C9 C 0.5215(8) 0.1680(4) -0.0424(5) 0.0398(16) Uani 1 1 d . .
H9 H 0.5832 0.1338 -0.0621 0.048 Uiso 1 1 calc R U
C12 C 0.3345(7) 0.2711(4) 0.0139(4) 0.0372(15) Uani 1 1 d . .
H12 H 0.2713 0.3055 0.0319 0.045 Uiso 1 1 calc R U
C17 C 0.1504(12) 0.2988(5) 0.2118(6) 0.064(3) Uani 1 1 d . .
H17 H 0.1455 0.3455 0.1781 0.077 Uiso 1 1 calc R U
C18 C 0.0228(9) 0.2641(4) 0.2219(5) 0.0480(18) Uani 1 1 d . .
C21 C -0.2280(8) 0.1872(5) 0.2429(5) 0.0500(19) Uani 1 1 d . .
C23 C -0.3349(8) 0.0730(6) 0.2888(6) 0.059(2) Uani 1 1 d . .
H23 H -0.4163 0.0444 0.2926 0.071 Uiso 1 1 calc R U
C22 C -0.3490(8) 0.1444(6) 0.2496(5) 0.062(2) Uani 1 1 d . .
H22 H -0.4410 0.1660 0.2264 0.074 Uiso 1 1 calc R U
C19 C -0.1149(11) 0.2992(5) 0.1887(6) 0.071(3) Uani 1 1 d . .
H19 H -0.1232 0.3480 0.1590 0.086 Uiso 1 1 calc R U
C16 C 0.2819(10) 0.2649(5) 0.2508(5) 0.059(2) Uani 1 1 d . .
H16 H 0.3670 0.2889 0.2460 0.070 Uiso 1 1 calc R U
C20 C -0.2348(10) 0.2630(5) 0.1995(6) 0.068(2) Uani 1 1 d . .
H20 H -0.3242 0.2880 0.1782 0.082 Uiso 1 1 calc R U
C11 C 0.4696(7) 0.2982(3) 0.0068(4) 0.0316(13) Uani 1 1 d . .
C10 C 0.5613(8) 0.2455(4) -0.0219(4) 0.0387(16) Uani 1 1 d . .
H10 H 0.6508 0.2632 -0.0273 0.046 Uiso 1 1 calc R U
C14 C 0.5139(6) 0.3822(3) 0.0286(4) 0.0281(13) Uani 1 1 d . .
O6 O 0.3614(4) -0.0683(2) 0.4605(3) 0.0334(10) Uani 1 1 d . .
O7 O 0.4035(4) 0.0874(2) 0.4683(3) 0.0368(10) Uani 1 1 d . .
C27 C 0.4873(7) -0.0456(3) 0.4978(4) 0.0286(13) Uani 1 1 d . .

loop_
_atom_site_aniso_label
_atom_site_aniso_U_11
_atom_site_aniso_U_22
_atom_site_aniso_U_33
_atom_site_aniso_U_23
_atom_site_aniso_U_13
_atom_site_aniso_U_12
O4 0.033(2) 0.032(2) 0.049(3) -0.006(2) 0.015(2) 0.001(2)
O5 0.026(2) 0.037(2) 0.036(2) 0.0012(19) 0.0115(19) -0.0020(19)
Dy1 0.01954(17) 0.02759(18) 0.02994(18) 0.00186(12) 0.00821(12) 0.00083(11)
C1 0.034(4) 0.032(4) 0.039(4) -0.002(3) 0.010(3) 0.002(3)
O2 0.035(3) 0.052(3) 0.044(3) -0.012(2) 0.012(2) -0.004(2)
C2 0.032(3) 0.031(3) 0.037(3) -0.001(3) 0.018(3) 0.007(3)
O1 0.033(3) 0.067(3) 0.041(3) -0.006(2) 0.020(2) -0.011(2)
C5 0.051(5) 0.048(4) 0.035(4) -0.007(3) 0.012(3) -0.005(3)
C3 0.045(4) 0.030(4) 0.043(4) -0.010(3) 0.017(3) -0.001(3)
C7 0.035(3) 0.042(4) 0.036(3) -0.007(3) 0.008(3) -0.008(3)
C4 0.053(5) 0.036(4) 0.046(4) 0.001(3) 0.026(4) -0.006(3)
C6 0.051(4) 0.050(4) 0.040(4) -0.015(3) 0.009(3) -0.013(4)
N1 0.028(3) 0.046(3) 0.027(3) 0.001(3) 0.008(2) 0.003(2)
N2 0.036(3) 0.034(3) 0.041(3) 0.005(2) 0.015(3) -0.001(2)
C24 0.029(4) 0.072(5) 0.041(4) 0.015(4) 0.006(3) 0.000(3)
C15 0.048(4) 0.034(4) 0.069(5) 0.007(4) 0.021(4) -0.007(3)
C25 0.037(4) 0.044(4) 0.022(3) 0.001(3) -0.001(3) 0.006(3)
C26 0.041(4) 0.034(3) 0.023(3) 0.000(3) 0.005(3) 0.004(3)
O3 0.097(4) 0.038(3) 0.059(3) -0.014(3) 0.053(3) -0.016(3)
C13 0.043(4) 0.040(4) 0.065(5) -0.007(4) 0.029(4) -0.008(3)
C8 0.062(5) 0.029(3) 0.038(4) 0.001(3) 0.025(3) 0.001(3)
C9 0.050(4) 0.032(3) 0.046(4) 0.003(3) 0.028(3) 0.008(3)
C12 0.036(4) 0.036(3) 0.047(4) -0.001(3) 0.024(3) -0.001(3)
C17 0.102(8) 0.040(4) 0.049(5) 0.015(4) 0.019(5) -0.011(5)
C18 0.063(5) 0.038(4) 0.039(4) 0.005(3) 0.007(4) -0.001(4)
C21 0.043(4) 0.062(5) 0.037(4) -0.002(4) -0.004(3) 0.017(4)
C23 0.025(4) 0.088(6) 0.063(5) 0.013(5) 0.011(4) 0.006(4)
C22 0.028(4) 0.098(7) 0.052(5) 0.003(5) -0.003(4) 0.021(4)
C19 0.079(7) 0.058(5) 0.065(5) 0.022(5) -0.002(5) 0.022(5)
C16 0.071(6) 0.055(5) 0.058(5) 0.001(4) 0.031(5) -0.010(5)
C20 0.055(5) 0.069(6) 0.066(6) 0.013(5) -0.009(4) 0.017(5)
C11 0.034(3) 0.028(3) 0.035(3) 0.004(3) 0.014(3) 0.003(3)
C10 0.039(4) 0.039(4) 0.045(4) 0.000(3) 0.023(3) 0.001(3)
C14 0.027(3) 0.029(3) 0.026(3) 0.005(3) 0.005(2) 0.003(3)
O6 0.024(2) 0.027(2) 0.046(2) 0.001(2) 0.0028(19) -0.0014(18)
O7 0.021(2) 0.033(2) 0.053(3) -0.003(2) 0.003(2) 0.0022(19)
C27 0.026(3) 0.030(3) 0.028(3) 0.002(3) 0.004(3) 0.000(3)

loop_
_atom_type_symbol
_atom_type_description
_atom_type_scat_dispersion_real
_atom_type_scat_dispersion_imag
_atom_type_scat_source
C C 0.0033 0.0016 'International Tables Vol C Tables 4.2.6.8 and 6.1.1.4'
H H 0.0000 0.0000 'International Tables Vol C Tables 4.2.6.8 and 6.1.1.4'
N N 0.0061 0.0033 'International Tables Vol C Tables 4.2.6.8 and 6.1.1.4'
O O 0.0106 0.0060 'International Tables Vol C Tables 4.2.6.8 and 6.1.1.4'
Dy Dy -0.1892 4.4098 'International Tables Vol C Tables 4.2.6.8 and 6.1.1.4'

loop_
_geom_angle_atom_site_label_1
_geom_angle_atom_site_label_2
_geom_angle_atom_site_label_3
_geom_angle
_geom_angle_site_symmetry_1
_geom_angle_site_symmetry_3
C14 O4 Dy1 161.5(4) . 2
C14 O5 Dy1 140.8(4) . 4_665
O4 Dy1 O5 85.50(15) 2_545 4_566
O4 Dy1 O6 75.45(15) 2_545 .
O5 Dy1 O6 107.03(15) 4_566 .
O4 Dy1 O1 80.31(16) 2_545 .
O5 Dy1 O1 149.67(15) 4_566 .
O6 Dy1 O1 95.19(16) . .
O4 Dy1 O7 132.26(16) 2_545 .
O5 Dy1 O7 76.92(15) 4_566 .
O6 Dy1 O7 68.25(13) . .
O1 Dy1 O7 131.68(16) . .
O4 Dy1 O2 124.08(15) 2_545 .
O5 Dy1 O2 150.00(15) 4_566 .
O6 Dy1 O2 79.07(16) . .
O1 Dy1 O2 53.45(16) . .
O7 Dy1 O2 78.48(16) . .
O4 Dy1 N2 145.80(16) 2_545 .
O5 Dy1 N2 86.89(16) 4_566 .
O6 Dy1 N2 138.44(16) . .
O1 Dy1 N2 89.96(17) . .
O7 Dy1 N2 77.69(16) . .
O2 Dy1 N2 71.23(16) . .
O4 Dy1 N1 81.93(16) 2_545 .
O5 Dy1 N1 74.71(15) 4_566 .
O6 Dy1 N1 157.03(16) . .
O1 Dy1 N1 76.84(16) . .
O7 Dy1 N1 132.77(17) . .
O2 Dy1 N1 111.27(16) . .
N2 Dy1 N1 63.90(17) . .
O2 C1 O1 120.8(6) . .
O2 C1 C2 121.3(6) . .
O1 C1 C2 117.9(6) . .
C1 O2 Dy1 89.9(4) . .
C7 C2 C3 119.7(6) . .
C7 C2 C1 120.9(6) . .
C3 C2 C1 119.3(6) . .
C1 O1 Dy1 94.8(4) . .
C6 C5 C4 119.0(7) . .
C6 C5 H5 120.5 . .
C4 C5 H5 120.5 . .
C4 C3 C2 119.1(6) . .
C4 C3 H3 120.5 . .
C2 C3 H3 120.5 . .
C6 C7 C2 119.7(6) . .
C6 C7 H7 120.1 . .
C2 C7 H7 120.1 . .
C5 C4 O3 116.7(7) . .
C5 C4 C3 120.9(7) . .
O3 C4 C3 122.3(7) . .
C5 C6 C7 121.5(7) . .
C5 C6 H6 119.3 . .
C7 C6 H6 119.3 . .
C24 N1 C25 118.4(6) . .
C24 N1 Dy1 123.0(5) . .
C25 N1 Dy1 118.4(4) . .
C15 N2 C26 118.8(6) . .
C15 N2 Dy1 120.5(5) . .
C26 N2 Dy1 120.6(4) . .
N1 C24 C23 122.6(7) . .
N1 C24 H24 118.7 . .
C23 C24 H24 118.7 . .
N2 C15 C16 122.5(7) . .
N2 C15 H15 118.8 . .
C16 C15 H15 118.8 . .
N1 C25 C21 121.8(6) . .
N1 C25 C26 118.6(6) . .
C21 C25 C26 119.6(6) . .
N2 C26 C18 122.4(6) . .
N2 C26 C25 118.2(5) . .
C18 C26 C25 119.4(6) . .
C4 O3 C8 121.3(5) . .
C12 C13 C8 120.2(6) . .
C12 C13 H13 119.9 . .
C8 C13 H13 119.9 . .
O3 C8 C9 116.2(6) . .
O3 C8 C13 123.6(7) . .
C9 C8 C13 120.1(6) . .
C10 C9 C8 120.0(6) . .
C10 C9 H9 120.0 . .
C8 C9 H9 120.0 . .
C13 C12 C11 119.7(6) . .
C13 C12 H12 120.2 . .
C11 C12 H12 120.2 . .
C16 C17 C18 120.6(7) . .
C16 C17 H17 119.7 . .
C18 C17 H17 119.7 . .
C17 C18 C19 123.1(8) . .
C17 C18 C26 117.1(7) . .
C19 C18 C26 119.8(8) . .
C22 C21 C25 117.3(7) . .
C22 C21 C20 124.1(7) . .
C25 C21 C20 118.6(7) . .
C22 C23 C24 118.9(8) . .
C22 C23 H23 120.5 . .
C24 C23 H23 120.5 . .
C23 C22 C21 120.9(7) . .
C23 C22 H22 119.5 . .
C21 C22 H22 119.5 . .
C20 C19 C18 120.9(8) . .
C20 C19 H19 119.6 . .
C18 C19 H19 119.6 . .
C17 C16 C15 118.6(8) . .
C17 C16 H16 120.7 . .
C15 C16 H16 120.7 . .
C19 C20 C21 121.6(8) . .
C19 C20 H20 119.2 . .
C21 C20 H20 119.2 . .
C10 C11 C12 119.0(6) . .
C10 C11 C14 120.5(6) . .
C12 C11 C14 120.5(6) . .
C9 C10 C11 121.0(6) . .
C9 C10 H10 119.5 . .
C11 C10 H10 119.5 . .
O4 C14 O5 123.6(5) . .
O4 C14 C11 118.6(6) . .
O5 C14 C11 117.8(5) . .
C27 O6 Dy1 119.6(4) . .
C27 O7 Dy1 119.3(3) 3_656 .
O6 C27 O7 127.8(5) . 3_656
O6 C27 C27 116.4(6) . 3_656
O7 C27 C27 115.9(6) 3_656 3_656

loop_
_geom_bond_atom_site_label_1
_geom_bond_atom_site_label_2
_geom_bond_distance
_geom_bond_site_symmetry_2
O4 C14 1.253(7) .
O4 Dy1 2.264(4) 2
O5 C14 1.255(7) .
O5 Dy1 2.275(4) 4_665
Dy1 O4 2.264(4) 2_545
Dy1 O5 2.275(4) 4_566
Dy1 O6 2.360(4) .
Dy1 O1 2.367(5) .
Dy1 O7 2.370(4) .
Dy1 O2 2.471(5) .
Dy1 N2 2.534(5) .
Dy1 N1 2.588(5) .
C1 O2 1.252(8) .
C1 O1 1.253(8) .
C1 C2 1.507(9) .
C2 C7 1.380(9) .
C2 C3 1.393(9) .
C5 C6 1.367(10) .
C5 C4 1.376(10) .
C5 H5 0.9300 .
C3 C4 1.386(10) .
C3 H3 0.9300 .
C7 C6 1.373(9) .
C7 H7 0.9300 .
C4 O3 1.377(8) .
C6 H6 0.9300 .
N1 C24 1.331(9) .
N1 C25 1.347(8) .
N2 C15 1.335(9) .
N2 C26 1.348(8) .
C24 C23 1.401(10) .
C24 H24 0.9300 .
C15 C16 1.401(11) .
C15 H15 0.9300 .
C25 C21 1.414(9) .
C25 C26 1.428(9) .
C26 C18 1.411(9) .
O3 C8 1.380(8) .
C13 C12 1.388(9) .
C13 C8 1.393(9) .
C13 H13 0.9300 .
C8 C9 1.382(10) .
C9 C10 1.373(9) .
C9 H9 0.9300 .
C12 C11 1.402(9) .
C12 H12 0.9300 .
C17 C16 1.363(13) .
C17 C18 1.399(12) .
C17 H17 0.9300 .
C18 C19 1.409(11) .
C21 C22 1.391(11) .
C21 C20 1.429(12) .
C23 C22 1.332(12) .
C23 H23 0.9300 .
C22 H22 0.9300 .
C19 C20 1.347(12) .
C19 H19 0.9300 .
C16 H16 0.9300 .
C20 H20 0.9300 .
C11 C10 1.397(9) .
C11 C14 1.491(8) .
C10 H10 0.9300 .
O6 C27 1.245(7) .
O7 C27 1.250(7) 3_656
C27 O7 1.250(7) 3_656
C27 C27 1.555(11) 3_656

loop_
_geom_torsion_atom_site_label_1
_geom_torsion_atom_site_label_2
_geom_torsion_atom_site_label_3
_geom_torsion_atom_site_label_4
_geom_torsion
_geom_torsion_site_symmetry_1
_geom_torsion_site_symmetry_4
O1 C1 O2 Dy1 -10.6(6) . .
C2 C1 O2 Dy1 166.2(5) . .
O2 C1 C2 C7 162.3(6) . .
O1 C1 C2 C7 -20.8(9) . .
O2 C1 C2 C3 -21.1(9) . .
O1 C1 C2 C3 155.8(6) . .
O2 C1 O1 Dy1 11.1(7) . .
C2 C1 O1 Dy1 -165.8(5) . .
C7 C2 C3 C4 2.0(10) . .
C1 C2 C3 C4 -174.7(6) . .
C3 C2 C7 C6 0.5(10) . .
C1 C2 C7 C6 177.1(6) . .
C6 C5 C4 O3 175.7(7) . .
C6 C5 C4 C3 -1.1(12) . .
C2 C3 C4 C5 -1.7(11) . .
C2 C3 C4 O3 -178.3(6) . .
C4 C5 C6 C7 3.6(12) . .
C2 C7 C6 C5 -3.3(11) . .
C25 N1 C24 C23 1.5(11) . .
Dy1 N1 C24 C23 176.9(6) . .
C26 N2 C15 C16 -1.1(11) . .
Dy1 N2 C15 C16 178.5(6) . .
C24 N1 C25 C21 0.3(9) . .
Dy1 N1 C25 C21 -175.3(5) . .
C24 N1 C25 C26 -178.9(6) . .
Dy1 N1 C25 C26 5.6(7) . .
C15 N2 C26 C18 -0.1(9) . .
Dy1 N2 C26 C18 -179.6(5) . .
C15 N2 C26 C25 179.1(6) . .
Dy1 N2 C26 C25 -0.5(7) . .
N1 C25 C26 N2 -3.5(9) . .
C21 C25 C26 N2 177.4(6) . .
N1 C25 C26 C18 175.7(6) . .
C21 C25 C26 C18 -3.5(9) . .
C5 C4 O3 C8 145.1(7) . .
C3 C4 O3 C8 -38.1(11) . .
C4 O3 C8 C9 147.3(7) . .
C4 O3 C8 C13 -36.8(11) . .
C12 C13 C8 O3 -176.7(7) . .
C12 C13 C8 C9 -0.9(11) . .
O3 C8 C9 C10 177.6(6) . .
C13 C8 C9 C10 1.4(10) . .
C8 C13 C12 C11 -0.4(11) . .
C16 C17 C18 C19 175.4(8) . .
C16 C17 C18 C26 -3.4(12) . .
N2 C26 C18 C17 2.2(10) . .
C25 C26 C18 C17 -176.9(6) . .
N2 C26 C18 C19 -176.6(7) . .
C25 C26 C18 C19 4.3(10) . .
N1 C25 C21 C22 -1.6(10) . .
C26 C25 C21 C22 177.6(6) . .
N1 C25 C21 C20 -178.8(6) . .
C26 C25 C21 C20 0.4(10) . .
N1 C24 C23 C22 -2.0(13) . .
C24 C23 C22 C21 0.6(13) . .
C25 C21 C22 C23 1.1(12) . .
C20 C21 C22 C23 178.1(8) . .
C17 C18 C19 C20 179.4(8) . .
C26 C18 C19 C20 -1.9(13) . .
C18 C17 C16 C15 2.4(13) . .
N2 C15 C16 C17 -0.1(12) . .
C18 C19 C20 C21 -1.4(14) . .
C22 C21 C20 C19 -174.9(9) . .
C25 C21 C20 C19 2.1(12) . .
C13 C12 C11 C10 1.1(10) . .
C13 C12 C11 C14 -179.6(6) . .
C8 C9 C10 C11 -0.7(11) . .
C12 C11 C10 C9 -0.5(10) . .
C14 C11 C10 C9 -179.8(6) . .
Dy1 O4 C14 O5 50.2(16) 2 .
Dy1 O4 C14 C11 -131.8(11) 2 .
Dy1 O5 C14 O4 -85.7(8) 4_665 .
Dy1 O5 C14 C11 96.3(7) 4_665 .
C10 C11 C14 O4 -166.4(6) . .
C12 C11 C14 O4 14.3(9) . .
C10 C11 C14 O5 11.8(9) . .
C12 C11 C14 O5 -167.5(6) . .
Dy1 O6 C27 O7 -174.2(5) . 3_656
Dy1 O6 C27 C27 5.4(9) . 3_656
